data_4512890
loop_
_publ_author_name
'Yang, Jin-Xia'
'Qin, Ye-Yan'
'Cheng, Jian-Kai'
'Zhang, Xin'
'Yao, Yuan-Gen'

_publ_section_title
;
 Construction of a Series of Zn(II) Compounds with Different Entangle
 Motifs by Varying Flexible Aliphatic Dicarboxylic Acids
;
_journal_issue 5
_journal_name_full 'Crystal Growth &amp; Design'
_journal_page_first 2223
_journal_paper_doi 10.1021/cg501879w
_journal_volume 15
_journal_year 2015
_chemical_formula_moiety 'C19 H20 N4 O4 Zn, 2(H2 O)'
_chemical_formula_sum 'C19 H24 N4 O6 Zn'
_chemical_formula_weight 469.81
_chemical_name_systematic
; 
 ? 
;
_space_group_IT_number 14
_symmetry_cell_setting monoclinic
_symmetry_space_group_name_Hall '-P 2ybc'
_symmetry_space_group_name_H-M 'P 1 21/c 1'
_atom_sites_solution_hydrogens geom
_atom_sites_solution_primary direct
_atom_sites_solution_secondary difmap
_audit_creation_method SHELXL-97
_cell_angle_alpha 90.00
_cell_angle_beta 101.989(6)
_cell_angle_gamma 90.00
_cell_formula_units_Z 4
_cell_length_a 10.3002(6)
_cell_length_b 14.1298(11)
_cell_length_c 14.8628(13)
_cell_measurement_reflns_used 2090
_cell_measurement_temperature 293(2)
_cell_measurement_theta_max 29.1325
_cell_measurement_theta_min 2.4778
_cell_volume 2115.9(3)
_computing_cell_refinement 'Bruker FRAMBO'
_computing_data_collection 'Bruker FRAMBO'
_computing_data_reduction 'Bruker SAINT'
_computing_molecular_graphics 'Bruker SHELXTL'
_computing_publication_material 'Bruker SHELXTL'
_computing_structure_refinement 'SHELXL-97 (Sheldrick, 1997)'
_computing_structure_solution 'SHELXS-97 (Sheldrick, 1990)'
_diffrn_ambient_temperature 293(2)
_diffrn_measured_fraction_theta_full 0.997
_diffrn_measured_fraction_theta_max 0.997
_diffrn_measurement_device_type 'multiwire proportional'
_diffrn_measurement_method 'phi and omega scans'
_diffrn_radiation_monochromator graphite
_diffrn_radiation_source 'fine-focus sealed tube'
_diffrn_radiation_type MoK\a
_diffrn_radiation_wavelength 0.71073
_diffrn_reflns_av_R_equivalents 0.0688
_diffrn_reflns_av_sigmaI/netI 0.1148
_diffrn_reflns_limit_h_max 12
_diffrn_reflns_limit_h_min -11
_diffrn_reflns_limit_k_max 16
_diffrn_reflns_limit_k_min -13
_diffrn_reflns_limit_l_max 17
_diffrn_reflns_limit_l_min -17
_diffrn_reflns_number 8084
_diffrn_reflns_theta_full 25.00
_diffrn_reflns_theta_max 25.00
_diffrn_reflns_theta_min 2.48
_diffrn_standards_decay_% none
_diffrn_standards_interval_count 0
_diffrn_standards_interval_time none
_diffrn_standards_number none
_exptl_absorpt_coefficient_mu 1.204
_exptl_absorpt_correction_T_max 1.00000
_exptl_absorpt_correction_T_min 0.85893
_exptl_absorpt_correction_type multi-scan
_exptl_absorpt_process_details crystalclear
_exptl_crystal_colour colorless
_exptl_crystal_density_diffrn 1.475
_exptl_crystal_density_method 'not measured'
_exptl_crystal_description block
_exptl_crystal_F_000 976.0
_exptl_crystal_size_max 0.2
_exptl_crystal_size_mid 0.2
_exptl_crystal_size_min 0.2
_refine_diff_density_max 1.042
_refine_diff_density_min -1.152
_refine_diff_density_rms 0.114
_refine_ls_extinction_method none
_refine_ls_goodness_of_fit_ref 1.045
_refine_ls_hydrogen_treatment mixed
_refine_ls_matrix_type full
_refine_ls_number_parameters 271
_refine_ls_number_reflns 3709
_refine_ls_number_restraints 3
_refine_ls_restrained_S_all 1.096
_refine_ls_R_factor_all 0.1075
_refine_ls_R_factor_gt 0.0512
_refine_ls_shift/su_max 0.002
_refine_ls_shift/su_mean 0.000
_refine_ls_structure_factor_coef Fsqd
_refine_ls_weighting_details 'calc w=1/[\s^2^(Fo^2^)+(0.0778P)^2^+0.0000P] where P=(Fo^2^+2Fc^2^)/3'
_refine_ls_weighting_scheme calc
_refine_ls_wR_factor_gt 0.1259
_refine_ls_wR_factor_ref 0.1854
_reflns_number_gt 2244
_reflns_number_total 3709
_reflns_threshold_expression >2sigma(I)
_cod_data_source_file cg501879w_si_002.cif
_cod_data_source_block Compound-4
_cod_depositor_comments 'Adding full bibliography for 4512887--4512892.cif.'
_cod_original_cell_volume 2116.0(3)
_cod_original_sg_symbol_H-M 'P 21/c'
_cod_database_code 4512890

loop_
_symmetry_equiv_pos_as_xyz
'x, y, z'
'-x, y+1/2, -z+1/2'
'-x, -y, -z'
'x, -y-1/2, z-1/2'

loop_
_atom_site_label
_atom_site_type_symbol
_atom_site_fract_x
_atom_site_fract_y
_atom_site_fract_z
_atom_site_U_iso_or_equiv
_atom_site_adp_type
_atom_site_occupancy
_atom_site_symmetry_multiplicity
_atom_site_calc_flag
_atom_site_refinement_flags
Zn1 Zn 1.75091(5) 0.67740(4) 0.01914(5) 0.0411(3) Uani 1 1 d .
C1 C 1.5013(4) 0.7216(4) 0.0356(4) 0.0379(12) Uani 1 1 d .
C2 C 1.3785(4) 0.7807(4) 0.0322(4) 0.0383(12) Uani 1 1 d .
H2A H 1.3692 0.8244 -0.0191 0.046 Uiso 1 1 calc R
H2B H 1.3894 0.8178 0.0882 0.046 Uiso 1 1 calc R
C3 C 1.2528(3) 0.7221(4) 0.0219(3) 0.0369(13) Uani 1 1 d .
H3A H 1.2598 0.6813 0.0752 0.044 Uiso 1 1 calc R
H3B H 1.2451 0.6819 -0.0319 0.044 Uiso 1 1 calc R
C4 C 1.1273(4) 0.7820(4) 0.0122(4) 0.0446(13) Uani 1 1 d .
H4A H 1.1174 0.8203 -0.0429 0.053 Uiso 1 1 calc R
H4B H 1.1366 0.8245 0.0644 0.053 Uiso 1 1 calc R
C5 C 1.0023(4) 0.7219(4) 0.0070(4) 0.0374(12) Uani 1 1 d .
C6 C 1.7698(5) 0.5993(5) 0.2113(4) 0.0561(16) Uani 1 1 d .
H6A H 1.7233 0.6498 0.2295 0.067 Uiso 1 1 calc R
C7 C 1.8180(5) 0.5258(5) 0.2651(4) 0.0622(17) Uani 1 1 d .
H7A H 1.8122 0.5160 0.3260 0.075 Uiso 1 1 calc R
C8 C 1.8640(4) 0.5090(4) 0.1284(3) 0.0420(13) Uani 1 1 d .
H8A H 1.8962 0.4839 0.0795 0.050 Uiso 1 1 calc R
C9 C 1.9361(5) 0.3749(4) 0.2378(4) 0.0629(17) Uani 1 1 d .
H9A H 1.9890 0.3790 0.2998 0.075 Uiso 1 1 calc R
H9B H 1.9955 0.3589 0.1973 0.075 Uiso 1 1 calc R
C10 C 1.8372(5) 0.2957(4) 0.2346(3) 0.0455(14) Uani 1 1 d .
C11 C 1.8844(5) 0.2056(5) 0.2533(4) 0.0601(17) Uani 1 1 d .
H11A H 1.9756 0.1954 0.2669 0.072 Uiso 1 1 calc R
C12 C 1.7997(5) 0.1296(5) 0.2525(4) 0.0635(18) Uani 1 1 d .
H12A H 1.8344 0.0692 0.2657 0.076 Uiso 1 1 calc R
C13 C 1.6618(5) 0.1429(5) 0.2319(4) 0.0515(15) Uani 1 1 d .
C14 C 1.6154(5) 0.2330(4) 0.2119(4) 0.0574(16) Uani 1 1 d .
H14A H 1.5242 0.2433 0.1977 0.069 Uiso 1 1 calc R
C15 C 1.6992(5) 0.3081(4) 0.2121(4) 0.0593(17) Uani 1 1 d .
H15A H 1.6642 0.3681 0.1972 0.071 Uiso 1 1 calc R
C16 C 1.5649(6) 0.0637(5) 0.2322(5) 0.075(2) Uani 1 1 d .
H16A H 1.4938 0.0863 0.2603 0.090 Uiso 1 1 calc R
H16B H 1.5261 0.0471 0.1690 0.090 Uiso 1 1 calc R
C17 C 1.7296(5) -0.1542(5) 0.3168(4) 0.0591(16) Uani 1 1 d .
H17A H 1.7746 -0.2106 0.3130 0.071 Uiso 1 1 calc R
C18 C 1.6842(5) -0.0953(5) 0.2464(4) 0.0605(18) Uani 1 1 d .
H18A H 1.6934 -0.1028 0.1859 0.073 Uiso 1 1 calc R
C19 C 1.6326(4) -0.0388(4) 0.3700(4) 0.0443(13) Uani 1 1 d .
H19A H 1.5980 0.0001 0.4098 0.053 Uiso 1 1 calc R
O1 O 1.6099(3) 0.7674(3) 0.0346(3) 0.0465(10) Uani 1 1 d .
O1W O 1.6211(4) 0.9575(3) -0.0009(4) 0.0956(18) Uani 1 1 d D
H1WA H 1.5996 0.9177 -0.0218 0.115 Uiso 1 1 d RD
H1WB H 1.5873 1.0114 -0.0164 0.115 Uiso 1 1 d RD
O2 O 1.4985(3) 0.6352(3) 0.0387(3) 0.0629(12) Uani 1 1 d .
O2W O 1.8934(4) 0.9621(3) 0.0277(4) 0.112(2) Uani 1 1 d .
H2WA H 1.8098 0.9651 0.0086 0.135 Uiso 1 1 d R
H2WB H 1.9139 0.9067 0.0130 0.135 Uiso 1 1 d R
O3 O 1.0025(3) 0.6371(3) -0.0081(3) 0.0575(11) Uani 1 1 d .
O4 O 0.8982(3) 0.7671(3) 0.0192(3) 0.0522(10) Uani 1 1 d .
N1 N 1.7986(4) 0.5894(3) 0.1257(3) 0.0426(11) Uani 1 1 d .
N2 N 1.8779(4) 0.4681(3) 0.2114(3) 0.0480(12) Uani 1 1 d .
N3 N 1.6987(4) -0.1175(3) 0.3951(3) 0.0415(10) Uani 1 1 d .
N4 N 1.6216(4) -0.0217(4) 0.2806(3) 0.0519(12) Uani 1 1 d .

loop_
_atom_site_aniso_label
_atom_site_aniso_U_11
_atom_site_aniso_U_22
_atom_site_aniso_U_33
_atom_site_aniso_U_23
_atom_site_aniso_U_13
_atom_site_aniso_U_12
Zn1 0.0332(4) 0.0286(4) 0.0642(5) -0.0014(3) 0.0161(3) 0.0006(2)
C1 0.022(2) 0.039(3) 0.054(3) 0.005(3) 0.010(2) 0.005(2)
C2 0.029(2) 0.034(3) 0.055(3) 0.001(3) 0.016(2) 0.002(2)
C3 0.023(3) 0.039(3) 0.049(3) 0.003(3) 0.010(2) -0.001(2)
C4 0.035(3) 0.040(3) 0.063(3) 0.002(3) 0.022(2) -0.001(2)
C5 0.025(2) 0.036(3) 0.054(3) 0.001(3) 0.014(2) 0.000(2)
C6 0.062(4) 0.051(4) 0.064(4) -0.017(3) 0.033(3) -0.008(3)
C7 0.067(4) 0.074(5) 0.052(4) -0.007(4) 0.026(3) -0.003(4)
C8 0.036(3) 0.045(3) 0.047(3) 0.003(3) 0.013(2) 0.000(2)
C9 0.053(3) 0.062(4) 0.076(4) 0.019(4) 0.019(3) 0.009(3)
C10 0.036(3) 0.062(4) 0.039(3) 0.016(3) 0.008(2) 0.008(3)
C11 0.042(3) 0.063(4) 0.076(4) 0.031(4) 0.017(3) 0.018(3)
C12 0.058(3) 0.059(4) 0.075(4) 0.023(4) 0.018(3) 0.013(3)
C13 0.045(3) 0.069(4) 0.042(3) 0.018(3) 0.012(2) 0.005(3)
C14 0.048(3) 0.062(4) 0.065(4) 0.017(4) 0.016(3) 0.011(3)
C15 0.050(3) 0.056(4) 0.071(4) 0.021(3) 0.011(3) 0.019(3)
C16 0.068(4) 0.085(5) 0.072(4) 0.022(4) 0.014(3) 0.003(4)
C17 0.059(4) 0.052(4) 0.071(4) -0.016(4) 0.024(3) 0.002(3)
C18 0.055(3) 0.077(5) 0.053(4) -0.018(4) 0.019(3) -0.008(3)
C19 0.038(3) 0.045(4) 0.053(3) -0.001(3) 0.018(2) 0.001(3)
O1 0.0259(17) 0.038(2) 0.079(3) -0.001(2) 0.0177(17) 0.0037(16)
O1W 0.073(3) 0.043(3) 0.169(5) 0.017(3) 0.020(3) 0.012(2)
O2 0.0342(19) 0.041(3) 0.116(4) 0.015(3) 0.020(2) 0.0026(18)
O2W 0.072(3) 0.048(3) 0.227(7) -0.015(4) 0.057(4) -0.001(2)
O3 0.0367(19) 0.044(3) 0.096(3) -0.016(2) 0.0233(19) -0.0027(18)
O4 0.0291(17) 0.034(2) 0.099(3) -0.007(2) 0.0262(19) -0.0006(16)
N1 0.036(2) 0.035(3) 0.061(3) -0.004(2) 0.020(2) 0.000(2)
N2 0.042(2) 0.053(3) 0.051(3) 0.006(2) 0.015(2) 0.006(2)
N3 0.039(2) 0.036(2) 0.053(3) 0.001(2) 0.0178(19) 0.000(2)
N4 0.048(2) 0.056(3) 0.053(3) 0.008(3) 0.014(2) -0.001(2)

loop_
_atom_type_symbol
_atom_type_description
_atom_type_scat_dispersion_real
_atom_type_scat_dispersion_imag
_atom_type_scat_source
C C 0.0033 0.0016 'International Tables Vol C Tables 4.2.6.8 and 6.1.1.4'
H H 0.0000 0.0000 'International Tables Vol C Tables 4.2.6.8 and 6.1.1.4'
N N 0.0061 0.0033 'International Tables Vol C Tables 4.2.6.8 and 6.1.1.4'
O O 0.0106 0.0060 'International Tables Vol C Tables 4.2.6.8 and 6.1.1.4'
Zn Zn 0.2839 1.4301 'International Tables Vol C Tables 4.2.6.8 and 6.1.1.4'

loop_
_geom_angle_atom_site_label_1
_geom_angle_atom_site_label_2
_geom_angle_atom_site_label_3
_geom_angle
_geom_angle_site_symmetry_1
_geom_angle_site_symmetry_3
O4 Zn1 O1 99.75(15) 1_655 .
O4 Zn1 N1 109.72(16) 1_655 .
O1 Zn1 N1 111.95(15) . .
O4 Zn1 N3 109.36(16) 1_655 4_565
O1 Zn1 N3 108.43(15) . 4_565
N1 Zn1 N3 116.34(18) . 4_565
O2 C1 O1 121.9(4) . .
O2 C1 C2 121.9(4) . .
O1 C1 C2 116.3(4) . .
C1 C2 C3 113.2(4) . .
C1 C2 H2A 108.9 . .
C3 C2 H2A 108.9 . .
C1 C2 H2B 108.9 . .
C3 C2 H2B 108.9 . .
H2A C2 H2B 107.8 . .
C2 C3 C4 113.2(5) . .
C2 C3 H3A 108.9 . .
C4 C3 H3A 108.9 . .
C2 C3 H3B 108.9 . .
C4 C3 H3B 108.9 . .
H3A C3 H3B 107.7 . .
C3 C4 C5 112.6(4) . .
C3 C4 H4A 109.1 . .
C5 C4 H4A 109.1 . .
C3 C4 H4B 109.1 . .
C5 C4 H4B 109.1 . .
H4A C4 H4B 107.8 . .
O3 C5 O4 123.0(4) . .
O3 C5 C4 121.4(4) . .
O4 C5 C4 115.6(4) . .
C7 C6 N1 110.5(5) . .
C7 C6 H6A 124.8 . .
N1 C6 H6A 124.8 . .
C6 C7 N2 105.6(5) . .
C6 C7 H7A 127.2 . .
N2 C7 H7A 127.2 . .
N1 C8 N2 110.8(5) . .
N1 C8 H8A 124.6 . .
N2 C8 H8A 124.6 . .
N2 C9 C10 115.0(4) . .
N2 C9 H9A 108.5 . .
C10 C9 H9A 108.5 . .
N2 C9 H9B 108.5 . .
C10 C9 H9B 108.5 . .
H9A C9 H9B 107.5 . .
C11 C10 C15 117.6(5) . .
C11 C10 C9 118.3(5) . .
C15 C10 C9 124.1(5) . .
C10 C11 C12 121.5(5) . .
C10 C11 H11A 119.2 . .
C12 C11 H11A 119.2 . .
C11 C12 C13 120.5(6) . .
C11 C12 H12A 119.8 . .
C13 C12 H12A 119.8 . .
C14 C13 C12 117.6(6) . .
C14 C13 C16 119.4(5) . .
C12 C13 C16 123.0(6) . .
C15 C14 C13 121.9(5) . .
C15 C14 H14A 119.1 . .
C13 C14 H14A 119.1 . .
C14 C15 C10 120.8(6) . .
C14 C15 H15A 119.6 . .
C10 C15 H15A 119.6 . .
N4 C16 C13 114.8(5) . .
N4 C16 H16A 108.6 . .
C13 C16 H16A 108.6 . .
N4 C16 H16B 108.6 . .
C13 C16 H16B 108.6 . .
H16A C16 H16B 107.6 . .
C18 C17 N3 108.8(5) . .
C18 C17 H17A 125.6 . .
N3 C17 H17A 125.6 . .
C17 C18 N4 107.2(5) . .
C17 C18 H18A 126.4 . .
N4 C18 H18A 126.4 . .
N3 C19 N4 111.5(5) . .
N3 C19 H19A 124.2 . .
N4 C19 H19A 124.2 . .
C1 O1 Zn1 109.6(3) . .
H1WA O1W H1WB 124.0 . .
H2WA O2W H2WB 104.4 . .
C5 O4 Zn1 110.0(3) . 1_455
C8 N1 C6 105.4(5) . .
C8 N1 Zn1 127.1(4) . .
C6 N1 Zn1 127.5(4) . .
C8 N2 C7 107.7(5) . .
C8 N2 C9 126.3(5) . .
C7 N2 C9 125.8(5) . .
C19 N3 C17 106.1(5) . .
C19 N3 Zn1 130.0(4) . 4_566
C17 N3 Zn1 123.9(4) . 4_566
C19 N4 C18 106.4(5) . .
C19 N4 C16 125.6(5) . .
C18 N4 C16 127.7(5) . .

loop_
_geom_bond_atom_site_label_1
_geom_bond_atom_site_label_2
_geom_bond_distance
_geom_bond_site_symmetry_2
Zn1 O4 1.977(3) 1_655
Zn1 O1 1.980(3) .
Zn1 N1 1.992(4) .
Zn1 N3 1.998(4) 4_565
C1 O2 1.222(7) .
C1 O1 1.295(5) .
C1 C2 1.508(6) .
C2 C3 1.518(6) .
C2 H2A 0.9700 .
C2 H2B 0.9700 .
C3 C4 1.527(6) .
C3 H3A 0.9700 .
C3 H3B 0.9700 .
C4 C5 1.530(6) .
C4 H4A 0.9700 .
C4 H4B 0.9700 .
C5 O3 1.220(6) .
C5 O4 1.293(5) .
C6 C7 1.341(8) .
C6 N1 1.373(6) .
C6 H6A 0.9300 .
C7 N2 1.373(7) .
C7 H7A 0.9300 .
C8 N1 1.318(6) .
C8 N2 1.342(6) .
C8 H8A 0.9300 .
C9 N2 1.467(7) .
C9 C10 1.507(8) .
C9 H9A 0.9700 .
C9 H9B 0.9700 .
C10 C11 1.371(8) .
C10 C15 1.402(7) .
C11 C12 1.382(8) .
C11 H11A 0.9300 .
C12 C13 1.402(7) .
C12 H12A 0.9300 .
C13 C14 1.370(8) .
C13 C16 1.500(8) .
C14 C15 1.367(8) .
C14 H14A 0.9300 .
C15 H15A 0.9300 .
C16 N4 1.464(7) .
C16 H16A 0.9700 .
C16 H16B 0.9700 .
C17 C18 1.342(8) .
C17 N3 1.371(7) .
C17 H17A 0.9300 .
C18 N4 1.375(7) .
C18 H18A 0.9300 .
C19 N3 1.317(6) .
C19 N4 1.332(7) .
C19 H19A 0.9300 .
O1W H1WA 0.6580 .
O1W H1WB 0.8501 .
O2W H2WA 0.8499 .
O2W H2WB 0.8500 .
O4 Zn1 1.977(3) 1_455
N3 Zn1 1.998(4) 4_566
